data_1527683
loop_
_publ_author_name
'Krebs, B.'
'Pohl, S.'
'Henkel, G.'
'Roesky, H.W.'

_publ_section_title
;
 Kristall- und Molekuelstrukturen des S3 N2 Radikalkations in S3 N2 S O3 C
 F3 (C H3 C N)0.5 Und Von S3 N2 (N S O2 F)
;
_journal_name_full 'Chemische Berichte'
_journal_page_first 226
_journal_page_last 232
_journal_volume 113
_journal_year 1980
_chemical_formula_sum 'F N3 O2 S4'
_chemical_name_systematic 'S3 N2 (N S O2 F)'
_space_group_IT_number 14
_symmetry_space_group_name_Hall '-P 2ybc'
_symmetry_space_group_name_H-M 'P 1 21/c 1'
_cell_angle_alpha 90
_cell_angle_beta 112.54
_cell_angle_gamma 90
_cell_formula_units_Z 4
_cell_length_a 7.941
_cell_length_b 5.45
_cell_length_c 16.578
_cell_volume 662.664
_citation_journal_id_ASTM CHBEAM
_cod_data_source_file Krebs_CHBEAM_1980_850.cif
_cod_data_source_block F1N3O2S4
_cod_original_cell_volume 662.6641
_cod_original_formula_sum 'F1 N3 O2 S4'
_cod_database_code 1527683

loop_
_symmetry_equiv_pos_as_xyz
x,y,z
-x,y+1/2,-z+1/2
-x,-y,-z
x,-y-1/2,z-1/2

loop_
_atom_site_label
_atom_site_type_symbol
_atom_site_fract_x
_atom_site_fract_y
_atom_site_fract_z
_atom_site_occupancy
_atom_site_U_iso_or_equiv
S2 S+2 0.53176 0.26851 0.37055 1 0.0
N3 N-3 0.2778 0.4829 0.4579 1 0.0
F1 F-1 -0.0348 0.3423 0.4119 1 0.0
N1 N-2 0.3874 0.1493 0.2799 1 0.0
O2 O-2 0.1872 0.1729 0.5398 1 0.0
S1 S+6 0.1635 0.24121 0.45362 1 0.0
N2 N-2 0.2016 0.5294 0.2854 1 0.0
S4 S+2 0.20454 0.29083 0.23207 1 0.0
O1 O-2 0.1736 0.0607 0.3941 1 0.0
S3 S+2 0.35463 0.56097 0.38519 1 0.0
